data_7048171
loop_
_publ_author_name
'Mandal, Leena'
'Biswas, Soumava'
'Cosquer, Goulven'
'Shen, Yongbing'
'Yamashita, Masahiro'

_publ_section_title
;
 Anion-driven structures and SMM behavior of dinuclear terbium and
 ytterbium complexes.
;
_journal_issue 48
_journal_name_full 'Dalton transactions (Cambridge, England : 2003)'
_journal_page_first 17493
_journal_page_last 17499
_journal_paper_doi 10.1039/c8dt04049d
_journal_volume 47
_journal_year 2018
_chemical_formula_sum 'C44 H48 Cl6 N4 O6 Yb2'
_chemical_formula_weight 1287.64
_space_group_crystal_system monoclinic
_space_group_IT_number 14
_space_group_name_Hall '-P 2ybc'
_space_group_name_H-M_alt 'P 1 21/c 1'
_symmetry_space_group_name_Hall '-P 2ybc'
_symmetry_space_group_name_H-M 'P 1 21/c 1'
_atom_sites_solution_hydrogens geom
_audit_creation_method SHELXL-2014/7
_audit_update_record
;
2018-11-13 deposited with the CCDC.
2018-11-19 downloaded from the CCDC.
;
_cell_angle_alpha 90
_cell_angle_beta 105.298(5)
_cell_angle_gamma 90
_cell_formula_units_Z 2
_cell_length_a 10.793(4)
_cell_length_b 12.085(4)
_cell_length_c 18.496(6)
_cell_measurement_reflns_used 6011
_cell_measurement_temperature 100(2)
_cell_measurement_theta_max 27.4739
_cell_measurement_theta_min 3.0254
_cell_volume 2327.0(14)
_computing_cell_refinement 'CrystalClear (Rigaku Inc., 2008)'
_computing_data_collection 'CrystalClear (Rigaku Inc., 2008)'
_computing_data_reduction 'CrystalClear (Rigaku Inc., 2008), SORTAV (Blessing, 1995)'
_computing_structure_refinement 'SHELXL-2014/7 (Sheldrick, 2014)'
_computing_structure_solution 'SIR92 (Altomare et al, 1994)'
_diffrn_ambient_temperature 100(2)
_diffrn_measured_fraction_theta_full 0.991
_diffrn_measured_fraction_theta_max 0.991
_diffrn_measurement_device_type 'Rigaku Saturn 724+'
_diffrn_radiation_type MoK\a
_diffrn_radiation_wavelength 0.71073
_diffrn_reflns_av_R_equivalents 0.0479
_diffrn_reflns_av_unetI/netI 0.1009
_diffrn_reflns_Laue_measured_fraction_full 0.991
_diffrn_reflns_Laue_measured_fraction_max 0.991
_diffrn_reflns_limit_h_max 13
_diffrn_reflns_limit_h_min -13
_diffrn_reflns_limit_k_max 11
_diffrn_reflns_limit_k_min -14
_diffrn_reflns_limit_l_max 15
_diffrn_reflns_limit_l_min -22
_diffrn_reflns_number 8341
_diffrn_reflns_point_group_measured_fraction_full 0.991
_diffrn_reflns_point_group_measured_fraction_max 0.991
_diffrn_reflns_theta_full 25.242
_diffrn_reflns_theta_max 25.993
_diffrn_reflns_theta_min 4.073
_exptl_absorpt_coefficient_mu 4.390
_exptl_absorpt_correction_T_max 1.0000
_exptl_absorpt_correction_T_min 0.8238
_exptl_absorpt_correction_type multi-scan
_exptl_absorpt_process_details '(Higashi, 1995)'
_exptl_crystal_colour Yellow
_exptl_crystal_density_diffrn 1.838
_exptl_crystal_description Block
_exptl_crystal_F_000 1260
_exptl_crystal_size_max 0.100
_exptl_crystal_size_mid 0.100
_exptl_crystal_size_min 0.050
_refine_diff_density_max 1.600
_refine_diff_density_min -1.237
_refine_diff_density_rms 0.236
_refine_ls_extinction_method none
_refine_ls_goodness_of_fit_ref 1.058
_refine_ls_hydrogen_treatment constr
_refine_ls_matrix_type full
_refine_ls_number_parameters 206
_refine_ls_number_reflns 4527
_refine_ls_number_restraints 0
_refine_ls_restrained_S_all 1.058
_refine_ls_R_factor_all 0.0874
_refine_ls_R_factor_gt 0.0575
_refine_ls_shift/su_max 0.000
_refine_ls_shift/su_mean 0.000
_refine_ls_structure_factor_coef Fsqd
_refine_ls_weighting_details 'w=1/[\s^2^(Fo^2^)+(0.0800P)^2^+0.0100P] where P=(Fo^2^+2Fc^2^)/3'
_refine_ls_weighting_scheme calc
_refine_ls_wR_factor_gt 0.1350
_refine_ls_wR_factor_ref 0.1602
_reflns_Friedel_coverage 0.000
_reflns_number_gt 3199
_reflns_number_total 4527
_reflns_threshold_expression 'I > 2\s(I)'
_cod_data_source_file c8dt04049d2.cif
_cod_data_source_block 4
_cod_depositor_comments
;
The following automatic conversions were performed:

'_exptl_absorpt_correction_type' value 'Multi-scan' changed to
'multi-scan' according to
/home/data/users/saulius/crontab/automatic-downloads/rss-feeds/RSC/lib/dictionaries/cif_core.dic
dictionary named 'cif_core.dic' version 2.4.2 from 2011-04-26.

Automatic conversion script
Id: cif_fix_values 4973 2017-02-22 13:04:09Z antanas 

 Adding full bibliography for 7048169--7048173.cif.
;
_cod_database_code 7048171
_shelx_shelxl_version_number 2014/7
_shelx_space_group_comment
;
The symmetry employed for this shelxl refinement is uniquely defined
by the following loop, which should always be used as a source of
symmetry information in preference to the above space-group names.
They are only intended as comments.
;
_shelx_estimated_absorpt_t_min 0.668
_shelx_estimated_absorpt_t_max 0.810

loop_
_space_group_symop_operation_xyz
'x, y, z'
'-x, y+1/2, -z+1/2'
'-x, -y, -z'
'x, -y-1/2, z-1/2'

loop_
_atom_site_label
_atom_site_type_symbol
_atom_site_fract_x
_atom_site_fract_y
_atom_site_fract_z
_atom_site_U_iso_or_equiv
_atom_site_adp_type
_atom_site_occupancy
_atom_site_site_symmetry_order
_atom_site_calc_flag
_atom_site_refinement_flags_posn
_atom_site_refinement_flags_adp
C1 C -0.1202(14) 0.6430(9) -0.0153(7) 0.0383(11) Uani 1 1 d . .
C2 C -0.2475(15) 0.6110(9) -0.0528(7) 0.0383(11) Uani 1 1 d . .
H2 H -0.2898 0.6485 -0.0977 0.046 Uiso 1 1 calc R U
C3 C -0.3133(14) 0.5269(9) -0.0267(7) 0.0383(11) Uani 1 1 d . .
H3 H -0.3986 0.5077 -0.0531 0.046 Uiso 1 1 calc R U
C4 C -0.2535(14) 0.4744(9) 0.0360(7) 0.0383(11) Uani 1 1 d . .
H4 H -0.2974 0.4155 0.0527 0.046 Uiso 1 1 calc R U
C5 C -0.1282(15) 0.5012(9) 0.0793(7) 0.0383(11) Uani 1 1 d . .
C6 C -0.0631(15) 0.5826(10) 0.0527(7) 0.0383(11) Uani 1 1 d . .
C7 C -0.0564(14) 0.4461(10) 0.1451(7) 0.0383(11) Uani 1 1 d . .
H7 H -0.0925 0.3838 0.1633 0.046 Uiso 1 1 calc R U
C8 C 0.0647(14) 0.4817(9) 0.1827(7) 0.0383(11) Uani 1 1 d . .
H8 H 0.1052 0.4505 0.2301 0.046 Uiso 1 1 calc R U
C9 C 0.1289(14) 0.5618(9) 0.1532(7) 0.0383(11) Uani 1 1 d . .
C10 C 0.2614(14) 0.6000(11) 0.1894(7) 0.045(4) Uani 1 1 d . .
H10A H 0.2834 0.6615 0.1605 0.068 Uiso 1 1 calc R U
H10B H 0.3218 0.5389 0.1911 0.068 Uiso 1 1 calc R U
H10C H 0.2665 0.6250 0.2405 0.068 Uiso 1 1 calc R U
C11 C 0.1239(10) 1.1239(8) -0.0779(5) 0.015(2) Uani 1 1 d . .
C12 C 0.0560(10) 1.1655(10) -0.1470(6) 0.026(3) Uani 1 1 d . .
H12 H -0.0313 1.1463 -0.1683 0.032 Uiso 1 1 calc R U
C13 C 0.1203(11) 1.2361(8) -0.1835(6) 0.0220(11) Uani 1 1 d . .
H13 H 0.0742 1.2666 -0.2302 0.026 Uiso 1 1 calc R U
C14 C 0.2493(11) 1.2649(8) -0.1554(6) 0.0220(11) Uani 1 1 d . .
H14 H 0.2891 1.3149 -0.1819 0.026 Uiso 1 1 calc R U
C15 C 0.3205(11) 1.2180(8) -0.0859(6) 0.0220(11) Uani 1 1 d . .
C16 C 0.2552(11) 1.1478(8) -0.0510(6) 0.0220(11) Uani 1 1 d . .
C17 C 0.4520(11) 1.2370(9) -0.0532(6) 0.0220(11) Uani 1 1 d . .
H17 H 0.4979 1.2863 -0.0767 0.026 Uiso 1 1 calc R U
C18 C 0.5131(10) 1.1864(8) 0.0107(6) 0.024(2) Uani 1 1 d . .
H18 H 0.6024 1.1985 0.0317 0.029 Uiso 1 1 calc R U
C19 C 0.4446(11) 1.1148(8) 0.0469(6) 0.021(2) Uani 1 1 d . .
C20 C 0.5077(11) 1.0564(9) 0.1222(6) 0.027(3) Uani 1 1 d . .
H20A H 0.4574 1.0716 0.1581 0.041 Uiso 1 1 calc R U
H20B H 0.5954 1.0842 0.1421 0.041 Uiso 1 1 calc R U
H20C H 0.5102 0.9764 0.1139 0.041 Uiso 1 1 calc R U
C21 C 0.408(2) 0.6343(13) 0.7903(15) 0.121(11) Uani 1 1 d . .
H21A H 0.4286 0.6708 0.8399 0.145 Uiso 1 1 calc R U
H21B H 0.3184 0.6529 0.7640 0.145 Uiso 1 1 calc R U
C22 C 0.491(2) 0.6787(13) 0.7482(8) 0.088(7) Uani 1 1 d . .
H22A H 0.5806 0.6737 0.7781 0.132 Uiso 1 1 calc R U
H22B H 0.4689 0.7563 0.7359 0.132 Uiso 1 1 calc R U
H22C H 0.4805 0.6362 0.7018 0.132 Uiso 1 1 calc R U
Cl1 Cl -0.1894(3) 0.9164(2) -0.15942(14) 0.0287(6) Uani 1 1 d . .
Cl2 Cl 0.1536(3) 0.8443(2) -0.14830(14) 0.0231(6) Uani 1 1 d . .
Cl3 Cl 0.2220(3) 0.8272(2) 0.05449(14) 0.0242(6) Uani 1 1 d . .
N1 N 0.0596(12) 0.6107(7) 0.0880(6) 0.0383(11) Uani 1 1 d . .
H1A H 0.0967 0.6631 0.0681 0.046 Uiso 1 1 calc R U
N2 N 0.3214(8) 1.0970(6) 0.0151(4) 0.0136(17) Uani 1 1 d . .
H2A H 0.2795 1.0509 0.0370 0.016 Uiso 1 1 calc R U
O1 O -0.0538(7) 0.7204(6) -0.0386(4) 0.0262(18) Uani 1 1 d . .
O2 O 0.0692(6) 1.0542(5) -0.0359(3) 0.0142(14) Uani 1 1 d . .
O3 O 0.4178(12) 0.5205(10) 0.8009(6) 0.073(4) Uani 1 1 d . .
H3A H 0.4759 0.5064 0.8399 0.110 Uiso 1 1 calc R U
Yb1 Yb 0.01795(4) 0.87511(3) -0.05551(2) 0.01483(17) Uani 1 1 d . .

loop_
_atom_site_aniso_label
_atom_site_aniso_U_11
_atom_site_aniso_U_22
_atom_site_aniso_U_33
_atom_site_aniso_U_23
_atom_site_aniso_U_13
_atom_site_aniso_U_12
C1 0.069(3) 0.0218(19) 0.035(2) -0.0058(17) 0.035(2) -0.0083(19)
C2 0.069(3) 0.0218(19) 0.035(2) -0.0058(17) 0.035(2) -0.0083(19)
C3 0.069(3) 0.0218(19) 0.035(2) -0.0058(17) 0.035(2) -0.0083(19)
C4 0.069(3) 0.0218(19) 0.035(2) -0.0058(17) 0.035(2) -0.0083(19)
C5 0.069(3) 0.0218(19) 0.035(2) -0.0058(17) 0.035(2) -0.0083(19)
C6 0.069(3) 0.0218(19) 0.035(2) -0.0058(17) 0.035(2) -0.0083(19)
C7 0.069(3) 0.0218(19) 0.035(2) -0.0058(17) 0.035(2) -0.0083(19)
C8 0.069(3) 0.0218(19) 0.035(2) -0.0058(17) 0.035(2) -0.0083(19)
C9 0.069(3) 0.0218(19) 0.035(2) -0.0058(17) 0.035(2) -0.0083(19)
C10 0.051(9) 0.050(8) 0.037(7) -0.024(6) 0.016(7) 0.008(7)
C11 0.017(5) 0.016(5) 0.011(4) 0.001(4) 0.004(4) 0.001(4)
C12 0.009(5) 0.043(7) 0.027(6) 0.012(5) 0.005(5) 0.002(5)
C13 0.031(3) 0.021(3) 0.019(2) -0.007(2) 0.015(2) -0.001(2)
C14 0.031(3) 0.021(3) 0.019(2) -0.007(2) 0.015(2) -0.001(2)
C15 0.031(3) 0.021(3) 0.019(2) -0.007(2) 0.015(2) -0.001(2)
C16 0.031(3) 0.021(3) 0.019(2) -0.007(2) 0.015(2) -0.001(2)
C17 0.031(3) 0.021(3) 0.019(2) -0.007(2) 0.015(2) -0.001(2)
C18 0.010(5) 0.017(5) 0.047(7) -0.015(5) 0.009(5) -0.002(4)
C19 0.027(6) 0.016(5) 0.024(6) 0.010(4) 0.010(5) 0.011(5)
C20 0.026(7) 0.029(6) 0.027(6) 0.014(5) 0.008(5) 0.004(5)
C21 0.16(2) 0.034(10) 0.23(3) -0.031(13) 0.16(2) -0.034(11)
C22 0.19(2) 0.040(9) 0.028(8) -0.004(7) 0.024(11) -0.002(11)
Cl1 0.0192(14) 0.0423(16) 0.0209(13) -0.0058(12) -0.0016(11) 0.0026(12)
Cl2 0.0229(14) 0.0306(14) 0.0191(12) -0.0053(11) 0.0113(11) -0.0010(11)
Cl3 0.0159(13) 0.0304(14) 0.0260(13) 0.0013(12) 0.0049(11) 0.0035(11)
N1 0.069(3) 0.0218(19) 0.035(2) -0.0058(17) 0.035(2) -0.0083(19)
N2 0.009(4) 0.018(4) 0.015(4) 0.006(3) 0.006(3) -0.001(3)
O1 0.022(4) 0.029(4) 0.032(4) -0.001(3) 0.015(4) -0.008(3)
O2 0.017(4) 0.015(3) 0.009(3) 0.002(3) 0.000(3) -0.002(3)
O3 0.059(9) 0.105(10) 0.058(7) -0.031(7) 0.021(6) -0.025(7)
Yb1 0.0154(3) 0.0156(3) 0.0140(2) -0.00079(18) 0.00476(17) -0.00136(18)

loop_
_atom_type_symbol
_atom_type_description
_atom_type_scat_dispersion_real
_atom_type_scat_dispersion_imag
_atom_type_scat_source
C C 0.0033 0.0016 'International Tables Vol C Tables 4.2.6.8 and 6.1.1.4'
H H 0.0000 0.0000 'International Tables Vol C Tables 4.2.6.8 and 6.1.1.4'
N N 0.0061 0.0033 'International Tables Vol C Tables 4.2.6.8 and 6.1.1.4'
O O 0.0106 0.0060 'International Tables Vol C Tables 4.2.6.8 and 6.1.1.4'
Cl Cl 0.1484 0.1585 'International Tables Vol C Tables 4.2.6.8 and 6.1.1.4'
Yb Yb -0.3850 5.5486 'International Tables Vol C Tables 4.2.6.8 and 6.1.1.4'

loop_
_geom_angle_atom_site_label_1
_geom_angle_atom_site_label_2
_geom_angle_atom_site_label_3
_geom_angle
_geom_angle_site_symmetry_1
_geom_angle_site_symmetry_3
O1 C1 C2 124.9(12) . .
O1 C1 C6 120.0(13) . .
C2 C1 C6 115.1(11) . .
C3 C2 C1 123.0(13) . .
C3 C2 H2 118.5 . .
C1 C2 H2 118.5 . .
C4 C3 C2 118.3(14) . .
C4 C3 H3 120.8 . .
C2 C3 H3 120.8 . .
C3 C4 C5 123.7(12) . .
C3 C4 H4 118.1 . .
C5 C4 H4 118.1 . .
C6 C5 C4 117.6(12) . .
C6 C5 C7 115.3(14) . .
C4 C5 C7 126.8(11) . .
N1 C6 C5 122.2(13) . .
N1 C6 C1 115.5(10) . .
C5 C6 C1 122.2(14) . .
C8 C7 C5 121.0(11) . .
C8 C7 H7 119.5 . .
C5 C7 H7 119.5 . .
C7 C8 C9 121.8(13) . .
C7 C8 H8 119.1 . .
C9 C8 H8 119.1 . .
N1 C9 C8 115.7(13) . .
N1 C9 C10 119.9(10) . .
C8 C9 C10 124.3(13) . .
C9 C10 H10A 109.5 . .
C9 C10 H10B 109.5 . .
H10A C10 H10B 109.5 . .
C9 C10 H10C 109.5 . .
H10A C10 H10C 109.5 . .
H10B C10 H10C 109.5 . .
O2 C11 C12 122.6(9) . .
O2 C11 C16 117.9(8) . .
C12 C11 C16 119.4(9) . .
C13 C12 C11 117.5(10) . .
C13 C12 H12 121.3 . .
C11 C12 H12 121.3 . .
C12 C13 C14 123.5(10) . .
C12 C13 H13 118.2 . .
C14 C13 H13 118.2 . .
C13 C14 C15 118.8(10) . .
C13 C14 H14 120.6 . .
C15 C14 H14 120.6 . .
C16 C15 C17 119.1(10) . .
C16 C15 C14 116.6(10) . .
C17 C15 C14 124.3(9) . .
C15 C16 N2 118.7(10) . .
C15 C16 C11 124.0(10) . .
N2 C16 C11 117.3(9) . .
C18 C17 C15 120.7(10) . .
C18 C17 H17 119.7 . .
C15 C17 H17 119.7 . .
C17 C18 C19 120.0(10) . .
C17 C18 H18 120.0 . .
C19 C18 H18 120.0 . .
N2 C19 C18 118.6(9) . .
N2 C19 C20 118.5(9) . .
C18 C19 C20 122.9(10) . .
C19 C20 H20A 109.5 . .
C19 C20 H20B 109.5 . .
H20A C20 H20B 109.5 . .
C19 C20 H20C 109.5 . .
H20A C20 H20C 109.5 . .
H20B C20 H20C 109.5 . .
O3 C21 C22 114.4(14) . .
O3 C21 H21A 108.7 . .
C22 C21 H21A 108.7 . .
O3 C21 H21B 108.7 . .
C22 C21 H21B 108.7 . .
H21A C21 H21B 107.6 . .
C21 C22 H22A 109.5 . .
C21 C22 H22B 109.5 . .
H22A C22 H22B 109.5 . .
C21 C22 H22C 109.5 . .
H22A C22 H22C 109.5 . .
H22B C22 H22C 109.5 . .
C6 N1 C9 123.5(10) . .
C6 N1 H1A 118.3 . .
C9 N1 H1A 118.3 . .
C19 N2 C16 122.9(8) . .
C19 N2 H2A 118.5 . .
C16 N2 H2A 118.5 . .
C1 O1 Yb1 160.6(7) . .
C11 O2 Yb1 128.5(5) . .
C11 O2 Yb1 120.3(5) . 3_575
Yb1 O2 Yb1 110.2(3) . 3_575
C21 O3 H3A 109.5 . .
O1 Yb1 O2 158.6(2) . .
O1 Yb1 O2 89.0(2) . 3_575
O2 Yb1 O2 69.8(3) . 3_575
O1 Yb1 Cl2 105.7(2) . .
O2 Yb1 Cl2 95.09(17) . .
O2 Yb1 Cl2 164.15(17) 3_575 .
O1 Yb1 Cl1 90.1(2) . .
O2 Yb1 Cl1 93.57(18) . .
O2 Yb1 Cl1 91.87(18) 3_575 .
Cl2 Yb1 Cl1 93.77(9) . .
O1 Yb1 Cl3 87.4(2) . .
O2 Yb1 Cl3 88.09(18) . .
O2 Yb1 Cl3 86.27(17) 3_575 .
Cl2 Yb1 Cl3 88.66(9) . .
Cl1 Yb1 Cl3 176.93(8) . .
O1 Yb1 Yb1 123.29(19) . 3_575
O2 Yb1 Yb1 35.46(16) . 3_575
O2 Yb1 Yb1 34.30(16) 3_575 3_575
Cl2 Yb1 Yb1 130.40(6) . 3_575
Cl1 Yb1 Yb1 93.30(7) . 3_575
Cl3 Yb1 Yb1 86.54(6) . 3_575

loop_
_geom_bond_atom_site_label_1
_geom_bond_atom_site_label_2
_geom_bond_distance
_geom_bond_site_symmetry_2
C1 O1 1.318(13) .
C1 C2 1.420(19) .
C1 C6 1.444(18) .
C2 C3 1.397(16) .
C2 H2 0.9500 .
C3 C4 1.331(17) .
C3 H3 0.9500 .
C4 C5 1.416(19) .
C4 H4 0.9500 .
C5 C6 1.374(16) .
C5 C7 1.423(18) .
C6 N1 1.356(18) .
C7 C8 1.378(19) .
C7 H7 0.9500 .
C8 C9 1.383(16) .
C8 H8 0.9500 .
C9 N1 1.374(17) .
C9 C10 1.484(19) .
C10 H10A 0.9800 .
C10 H10B 0.9800 .
C10 H10C 0.9800 .
C11 O2 1.380(11) .
C11 C12 1.388(14) .
C11 C16 1.403(15) .
C12 C13 1.383(14) .
C12 H12 0.9500 .
C13 C14 1.396(15) .
C13 H13 0.9500 .
C14 C15 1.430(15) .
C14 H14 0.9500 .
C15 C16 1.368(14) .
C15 C17 1.407(15) .
C16 N2 1.387(13) .
C17 C18 1.339(15) .
C17 H17 0.9500 .
C18 C19 1.416(14) .
C18 H18 0.9500 .
C19 N2 1.322(13) .
C19 C20 1.549(13) .
C20 H20A 0.9800 .
C20 H20B 0.9800 .
C20 H20C 0.9800 .
C21 O3 1.389(18) .
C21 C22 1.44(2) .
C21 H21A 0.9900 .
C21 H21B 0.9900 .
C22 H22A 0.9800 .
C22 H22B 0.9800 .
C22 H22C 0.9800 .
Cl1 Yb1 2.585(3) .
Cl2 Yb1 2.560(2) .
Cl3 Yb1 2.638(3) .
N1 H1A 0.8800 .
N2 H2A 0.8800 .
O1 Yb1 2.079(7) .
O2 Yb1 2.239(6) .
O2 Yb1 2.305(6) 3_575
O3 H3A 0.8400 .
Yb1 O2 2.305(6) 3_575
Yb1 Yb1 3.7281(12) 3_575

loop_
_geom_torsion_atom_site_label_1
_geom_torsion_atom_site_label_2
_geom_torsion_atom_site_label_3
_geom_torsion_atom_site_label_4
_geom_torsion
_geom_torsion_site_symmetry_4
O1 C1 C2 C3 178.7(10) .
C6 C1 C2 C3 -0.4(17) .
C1 C2 C3 C4 -0.2(17) .
C2 C3 C4 C5 2.2(18) .
C3 C4 C5 C6 -3.3(18) .
C3 C4 C5 C7 -177.3(11) .
C4 C5 C6 N1 -176.7(11) .
C7 C5 C6 N1 -2.1(17) .
C4 C5 C6 C1 2.5(17) .
C7 C5 C6 C1 177.2(10) .
O1 C1 C6 N1 -0.7(16) .
C2 C1 C6 N1 178.5(10) .
O1 C1 C6 C5 -180.0(10) .
C2 C1 C6 C5 -0.8(17) .
C6 C5 C7 C8 6.8(16) .
C4 C5 C7 C8 -179.1(11) .
C5 C7 C8 C9 -9.1(18) .
C7 C8 C9 N1 6.1(17) .
C7 C8 C9 C10 -177.3(11) .
O2 C11 C12 C13 179.0(9) .
C16 C11 C12 C13 -4.7(15) .
C11 C12 C13 C14 1.5(16) .
C12 C13 C14 C15 1.2(15) .
C13 C14 C15 C16 -0.7(14) .
C13 C14 C15 C17 177.4(9) .
C17 C15 C16 N2 -0.5(14) .
C14 C15 C16 N2 177.7(8) .
C17 C15 C16 C11 179.1(9) .
C14 C15 C16 C11 -2.7(14) .
O2 C11 C16 C15 -178.0(9) .
C12 C11 C16 C15 5.6(15) .
O2 C11 C16 N2 1.6(13) .
C12 C11 C16 N2 -174.8(9) .
C16 C15 C17 C18 0.7(15) .
C14 C15 C17 C18 -177.3(9) .
C15 C17 C18 C19 -1.4(15) .
C17 C18 C19 N2 2.0(14) .
C17 C18 C19 C20 -178.0(9) .
C5 C6 N1 C9 -0.6(18) .
C1 C6 N1 C9 -179.9(10) .
C8 C9 N1 C6 -1.3(16) .
C10 C9 N1 C6 -178.1(10) .
C18 C19 N2 C16 -1.9(14) .
C20 C19 N2 C16 178.1(8) .
C15 C16 N2 C19 1.2(14) .
C11 C16 N2 C19 -178.5(9) .
C2 C1 O1 Yb1 86(3) .
C6 C1 O1 Yb1 -95(3) .
C12 C11 O2 Yb1 73.9(11) .
C16 C11 O2 Yb1 -102.4(9) .
C12 C11 O2 Yb1 -93.9(10) 3_575
C16 C11 O2 Yb1 89.8(9) 3_575
